data_2239642
loop_
_publ_author_name
'Nguyen, Vu D.'
'McCormick, Cameron A.'
'Koplitz, Lynn V.'
'Mague, Joel T.'

_publ_section_title
;
 4-Cyano-1-methylpyridinium perchlorate
;
_journal_coeditor_code SU2740
_journal_issue 7
_journal_name_full 'Acta Crystallographica Section E'
_journal_page_first o756
_journal_page_last o757
_journal_paper_doi 10.1107/S1600536814012860
_journal_volume 70
_journal_year 2014
_chemical_formula_iupac 'C7 H7 N2 +, Cl O4 -'
_chemical_formula_moiety 'C7 H7 N2 +, Cl O4 -'
_chemical_formula_sum 'C7 H7 Cl N2 O4'
_chemical_formula_weight 218.60
_chemical_name_systematic
;
4-Cyano-1-methylpyridinium perchlorate
;
_space_group_crystal_system orthorhombic
_space_group_IT_number 61
_space_group_name_Hall '-P 2ac 2ab'
_space_group_name_H-M_alt 'P b c a'
_symmetry_space_group_name_Hall '-P 2ac 2ab'
_symmetry_space_group_name_H-M 'P b c a'
_atom_sites_solution_hydrogens geom
_atom_sites_solution_primary direct
_atom_sites_solution_secondary difmap
_audit_creation_method SHELXL-97
_cell_angle_alpha 90.00
_cell_angle_beta 90.00
_cell_angle_gamma 90.00
_cell_formula_units_Z 8
_cell_length_a 10.232(2)
_cell_length_b 10.872(3)
_cell_length_c 16.769(4)
_cell_measurement_reflns_used 9543
_cell_measurement_temperature 100(2)
_cell_measurement_theta_max 29.12
_cell_measurement_theta_min 2.99
_cell_volume 1865.4(8)
_computing_cell_refinement '<i>SAINT</i> (Bruker, 2010)'
_computing_data_collection '<i>APEX2</i> (Bruker, 2010)'
_computing_data_reduction '<i>SAINT</i> (Bruker, 2010)'
_computing_molecular_graphics '<i>DIAMOND</i> (Brandenburg & Putz, 2012)'
_computing_publication_material '<i>SHELXTL</i> (Sheldrick, 2008)')'
_computing_structure_refinement '<i>SHELXL97</i> (Sheldrick, 2008)'
_computing_structure_solution '<i>SHELXS97</i> (Sheldrick, 2008)'
_diffrn_ambient_temperature 100(2)
_diffrn_measured_fraction_theta_full 0.997
_diffrn_measured_fraction_theta_max 0.986
_diffrn_measurement_device_type 'Bruker SMART APEX CCD'
_diffrn_measurement_method '\f and \w scans'
_diffrn_radiation_monochromator graphite
_diffrn_radiation_source 'fine-focus sealed tube'
_diffrn_radiation_type MoK\a
_diffrn_radiation_wavelength 0.71073
_diffrn_reflns_av_R_equivalents 0.0536
_diffrn_reflns_limit_h_max 14
_diffrn_reflns_limit_h_min -13
_diffrn_reflns_limit_k_max 14
_diffrn_reflns_limit_k_min -14
_diffrn_reflns_limit_l_max 22
_diffrn_reflns_limit_l_min -22
_diffrn_reflns_number 30647
_diffrn_reflns_theta_full 28.500
_diffrn_reflns_theta_max 29.14
_diffrn_reflns_theta_min 2.43
_exptl_absorpt_coefficient_mu 0.400
_exptl_absorpt_correction_T_max 0.95
_exptl_absorpt_correction_T_min 0.86
_exptl_absorpt_correction_type multi-scan
_exptl_absorpt_process_details '(<i>SADABS</i>; Bruker, 2010)'
_exptl_crystal_colour colourless
_exptl_crystal_density_diffrn 1.557
_exptl_crystal_density_method 'not measured'
_exptl_crystal_description Block
_exptl_crystal_F_000 896
_exptl_crystal_size_max 0.23
_exptl_crystal_size_mid 0.16
_exptl_crystal_size_min 0.12
_refine_diff_density_max 0.383
_refine_diff_density_min -0.389
_refine_ls_extinction_coef 0.0061(7)
_refine_ls_extinction_expression Fc^*^=kFc[1+0.001xFc^2^\l^3^/sin(2\q)]^-1/4^
_refine_ls_extinction_method '<i>SHELXL97</i> (Sheldrick, 2008)'
_refine_ls_goodness_of_fit_ref 1.065
_refine_ls_hydrogen_treatment constr
_refine_ls_matrix_type full
_refine_ls_number_parameters 129
_refine_ls_number_reflns 2475
_refine_ls_number_restraints 0
_refine_ls_restrained_S_all 1.065
_refine_ls_R_factor_all 0.0382
_refine_ls_R_factor_gt 0.0344
_refine_ls_shift/su_max 0.000
_refine_ls_shift/su_mean 0.000
_refine_ls_structure_factor_coef Fsqd
_refine_ls_weighting_details 'calc w=1/[\s^2^(Fo^2^)+(0.0474P)^2^+1.2040P] where P=(Fo^2^+2Fc^2^)/3'
_refine_ls_weighting_scheme calc
_refine_ls_wR_factor_gt 0.0923
_refine_ls_wR_factor_ref 0.0968
_reflns_number_gt 2235
_reflns_number_total 2475
_reflns_threshold_expression I>2\s(I)
_cod_data_source_file su2740sup1.cif
_cod_data_source_block I
_cod_original_cell_volume 1865.3(7)
_cod_database_code 2239642
_cod_database_fobs_code 2239642
_shelx_space_group_comment
;
The symmetry employed for this shelxl refinement is uniquely defined
by the following loop, which should always be used as a source of
symmetry information in preference to the above space-group names.
They are only intended as comments.
;
_shelx_estimated_absorpt_t_min 0.914
_shelx_estimated_absorpt_t_max 0.954
_shelxl_version_number 2.014

loop_
_symmetry_equiv_pos_as_xyz
'x, y, z'
'-x+1/2, -y, z+1/2'
'-x, y+1/2, -z+1/2'
'x+1/2, -y+1/2, -z'
'-x, -y, -z'
'x-1/2, y, -z-1/2'
'x, -y-1/2, z-1/2'
'-x-1/2, y-1/2, z'

loop_
_atom_site_type_symbol
_atom_site_label
_atom_site_fract_x
_atom_site_fract_y
_atom_site_fract_z
_atom_site_U_iso_or_equiv
_atom_site_adp_type
_atom_site_calc_flag
_atom_site_occupancy
N N1 0.07438(11) 0.87020(10) 0.65230(6) 0.0173(2) Uani d 1
N N2 -0.23590(12) 0.56153(11) 0.49548(7) 0.0259(3) Uani d 1
C C1 0.15878(14) 0.95747(13) 0.69622(9) 0.0238(3) Uani d 1
H H1A 0.2307 0.9125 0.7215 0.036 Uiso calc 1
H H1B 0.1071 0.9994 0.7372 0.036 Uiso calc 1
H H1C 0.1944 1.0183 0.6590 0.036 Uiso calc 1
C C2 -0.04511(13) 0.90672(12) 0.62884(8) 0.0201(3) Uani d 1
H H2 -0.0730 0.9884 0.6394 0.024 Uiso calc 1
C C3 -0.12714(13) 0.82710(12) 0.58970(8) 0.0198(3) Uani d 1
H H3 -0.2115 0.8530 0.5731 0.024 Uiso calc 1
C C4 -0.08458(13) 0.70782(12) 0.57475(7) 0.0175(3) Uani d 1
C C5 0.03964(13) 0.67124(12) 0.59898(8) 0.0204(3) Uani d 1
H H5 0.0700 0.5902 0.5887 0.024 Uiso calc 1
C C6 0.11766(14) 0.75535(13) 0.63820(8) 0.0200(3) Uani d 1
H H6 0.2026 0.7320 0.6554 0.024 Uiso calc 1
C C7 -0.16859(13) 0.62451(12) 0.53131(8) 0.0201(3) Uani d 1
Cl Cl1 0.01260(3) 0.73669(3) 0.35515(2) 0.01939(12) Uani d 1
O O1 0.12396(10) 0.79937(10) 0.32127(6) 0.0253(2) Uani d 1
O O2 -0.05193(12) 0.81513(10) 0.41181(6) 0.0285(3) Uani d 1
O O3 0.05528(12) 0.62622(10) 0.39448(9) 0.0386(3) Uani d 1
O O4 -0.07787(11) 0.70787(15) 0.29216(7) 0.0432(4) Uani d 1

loop_
_atom_site_aniso_label
_atom_site_aniso_U_11
_atom_site_aniso_U_22
_atom_site_aniso_U_33
_atom_site_aniso_U_12
_atom_site_aniso_U_13
_atom_site_aniso_U_23
N1 0.0169(5) 0.0170(5) 0.0180(5) -0.0015(4) 0.0016(4) 0.0016(4)
N2 0.0280(6) 0.0231(6) 0.0265(6) -0.0034(5) -0.0028(5) 0.0021(5)
C1 0.0233(6) 0.0201(6) 0.0278(7) -0.0042(5) -0.0028(5) -0.0017(5)
C2 0.0206(6) 0.0157(6) 0.0241(6) 0.0022(5) 0.0010(5) 0.0026(5)
C3 0.0177(6) 0.0184(6) 0.0232(6) 0.0023(5) -0.0001(5) 0.0039(5)
C4 0.0187(6) 0.0182(6) 0.0155(5) -0.0011(5) 0.0017(4) 0.0020(4)
C5 0.0200(6) 0.0183(6) 0.0229(6) 0.0040(5) 0.0013(5) -0.0013(5)
C6 0.0160(6) 0.0210(6) 0.0229(6) 0.0030(5) 0.0007(5) 0.0007(5)
C7 0.0208(6) 0.0184(6) 0.0211(6) 0.0010(5) 0.0005(5) 0.0041(5)
Cl1 0.01679(17) 0.01989(18) 0.02150(19) 0.00045(11) 0.00104(11) -0.00297(11)
O1 0.0221(5) 0.0261(5) 0.0277(5) -0.0036(4) 0.0033(4) 0.0018(4)
O2 0.0401(6) 0.0236(5) 0.0217(5) 0.0050(4) 0.0099(4) -0.0012(4)
O3 0.0292(6) 0.0213(5) 0.0654(9) 0.0055(4) 0.0110(6) 0.0133(5)
O4 0.0193(5) 0.0806(10) 0.0297(6) -0.0081(6) -0.0003(5) -0.0213(6)

loop_
_atom_type_symbol
_atom_type_description
_atom_type_scat_dispersion_real
_atom_type_scat_dispersion_imag
_atom_type_scat_source
C C 0.0033 0.0016 'International Tables Vol C Tables 4.2.6.8 and 6.1.1.4'
H H 0.0000 0.0000 'International Tables Vol C Tables 4.2.6.8 and 6.1.1.4'
N N 0.0061 0.0033 'International Tables Vol C Tables 4.2.6.8 and 6.1.1.4'
O O 0.0106 0.0060 'International Tables Vol C Tables 4.2.6.8 and 6.1.1.4'
Cl Cl 0.1484 0.1585 'International Tables Vol C Tables 4.2.6.8 and 6.1.1.4'

loop_
_geom_angle_atom_site_label_1
_geom_angle_atom_site_label_2
_geom_angle_atom_site_label_3
_geom_angle
C2 N1 C6 121.46(12)
C2 N1 C1 119.16(11)
C6 N1 C1 119.36(11)
N1 C1 H1A 109.5
N1 C1 H1B 109.5
H1A C1 H1B 109.5
N1 C1 H1C 109.5
H1A C1 H1C 109.5
H1B C1 H1C 109.5
N1 C2 C3 120.65(12)
N1 C2 H2 119.7
C3 C2 H2 119.7
C2 C3 C4 118.86(12)
C2 C3 H3 120.6
C4 C3 H3 120.6
C3 C4 C5 119.97(12)
C3 C4 C7 119.27(12)
C5 C4 C7 120.72(12)
C6 C5 C4 118.54(12)
C6 C5 H5 120.7
C4 C5 H5 120.7
N1 C6 C5 120.52(12)
N1 C6 H6 119.7
C5 C6 H6 119.7
N2 C7 C4 177.94(14)
O2 Cl1 O3 109.38(7)
O2 Cl1 O4 108.60(7)
O3 Cl1 O4 110.50(9)
O2 Cl1 O1 110.03(7)
O3 Cl1 O1 109.56(7)
O4 Cl1 O1 108.76(7)

loop_
_geom_bond_atom_site_label_1
_geom_bond_atom_site_label_2
_geom_bond_distance
N1 C2 1.3443(18)
N1 C6 1.3458(17)
N1 C1 1.4793(17)
N2 C7 1.1420(18)
C1 H1A 0.9800
C1 H1B 0.9800
C1 H1C 0.9800
C2 C3 1.3728(19)
C2 H2 0.9500
C3 C4 1.3907(18)
C3 H3 0.9500
C4 C5 1.3924(19)
C4 C7 1.4456(18)
C5 C6 1.3806(19)
C5 H5 0.9500
C6 H6 0.9500
Cl1 O2 1.4373(10)
Cl1 O3 1.4382(12)
Cl1 O4 1.4389(12)
Cl1 O1 1.4441(10)

loop_
_geom_hbond_atom_site_label_D
_geom_hbond_atom_site_label_H
_geom_hbond_atom_site_label_A
_geom_hbond_site_symmetry_A
_geom_hbond_distance_DH
_geom_hbond_distance_HA
_geom_hbond_distance_DA
_geom_hbond_angle_DHA
C1 H1A O4 4_566 0.98 2.37 3.245(2) 149
C1 H1C O2 5_576 0.98 2.61 3.2540(19) 123
C2 H2 O1 5_576 0.95 2.46 3.4001(18) 173
C2 H2 O2 5_576 0.95 2.63 3.2549(18) 123
C3 H3 N2 8_565 0.95 2.67 3.3098(18) 125
C3 H3 O3 4_466 0.95 2.46 3.300(2) 148
C6 H6 O4 4_566 0.95 2.50 3.351(2) 149

loop_
_geom_torsion_atom_site_label_1
_geom_torsion_atom_site_label_2
_geom_torsion_atom_site_label_3
_geom_torsion_atom_site_label_4
_geom_torsion
C6 N1 C2 C3 0.2(2)
C1 N1 C2 C3 -178.38(12)
N1 C2 C3 C4 0.0(2)
C2 C3 C4 C5 -0.4(2)
C2 C3 C4 C7 -178.02(12)
C3 C4 C5 C6 0.48(19)
C7 C4 C5 C6 178.09(12)
C2 N1 C6 C5 -0.1(2)
C1 N1 C6 C5 178.49(12)
C4 C5 C6 N1 -0.3(2)
